data_1541091
loop_
_publ_author_name
'Patel, S.N.'
'Balchin, A.A.'

_publ_section_title
;
 Preparation and structural studies of lithium-substituted nickel
 phosphorus trisulphide, Li2 Ni P2 S6
;
_journal_name_full 'Solid State Ionics'
_journal_page_first 223
_journal_page_last 224
_journal_volume 20
_journal_year 1986
_chemical_formula_sum 'Li2 Ni P2 S6'
_chemical_name_systematic 'Li2 Ni (P2 S6)'
_space_group_IT_number 5
_symmetry_space_group_name_Hall 'C 2y'
_symmetry_space_group_name_H-M 'C 1 2 1'
_cell_angle_alpha 90
_cell_angle_beta 104.4
_cell_angle_gamma 90
_cell_formula_units_Z 2
_cell_length_a 5.926
_cell_length_b 10.917
_cell_length_c 6.718
_cell_volume 420.961
_citation_journal_id_ASTM SSIOD3
_cod_data_source_file Patel_SSIOD3_1986_1706.cif
_cod_data_source_block Li2Ni1P2S6
_cod_original_formula_sum 'Li2 Ni1 P2 S6'
_cod_database_code 1541091

loop_
_symmetry_equiv_pos_as_xyz
x,y,z
-x,y,-z
x+1/2,y+1/2,z
-x+1/2,y+1/2,-z

loop_
_atom_site_label
_atom_site_type_symbol
_atom_site_fract_x
_atom_site_fract_y
_atom_site_fract_z
_atom_site_occupancy
_atom_site_U_iso_or_equiv
Ni1 Ni+2 0 0.3328 0 1 0.0
S2 S-2 0.7481 0.6659 0.2479 1 0.0
Li2 Li+1 0 0.6672 0 1 0.0
S3 S-2 0.2508 0.5 0.2475 1 0.0
P1 P+4 0.5571 0.5 0.1708 1 0.0
Li1 Li+1 0.5 0.1672 0 1 0.0
S1 S-2 0.2481 0.8341 0.2479 1 0.0
